data_7106924
loop_
_publ_author_name
'Florian C. Falk'
'Roland Frohlich'
'Jan Paradies'

_publ_section_title
;
 Coupling of ortho-substituted aryl chlorides with bulky amides
;
_journal_name_full Chem.Commun.
_journal_page_first 11095
_journal_paper_doi 10.1039/c1cc14844c
_journal_volume 47
_journal_year 2011
_chemical_formula_sum 'C44 H52 B2 F8 N2 P2 Pd'
_chemical_formula_weight 950.84
_chemical_name_systematic
;
?
;
_space_group_IT_number 2
_symmetry_cell_setting triclinic
_symmetry_space_group_name_Hall '-P 1'
_symmetry_space_group_name_H-M 'P -1'
_atom_sites_solution_hydrogens geom
_atom_sites_solution_primary direct
_atom_sites_solution_secondary difmap
_audit_creation_method SHELXL-97
_cell_angle_alpha 71.202(1)
_cell_angle_beta 73.601(1)
_cell_angle_gamma 74.227(1)
_cell_formula_units_Z 2
_cell_length_a 11.5738(2)
_cell_length_b 11.8493(2)
_cell_length_c 17.8777(3)
_cell_measurement_reflns_used 6267
_cell_measurement_temperature 223(2)
_cell_measurement_theta_max 27.88
_cell_measurement_theta_min 4.08
_cell_volume 2181.98(7)
_computing_cell_refinement 'Collect (Nonius B.V., 1998)'
_computing_data_collection 'Collect (Nonius B.V., 1998)'
_computing_data_reduction 'Denzo-SMN (Otwinowski & Minor, 1997)'
_computing_molecular_graphics 'SCHAKAL (Keller, 1997)'
_computing_publication_material 'SHELXL-97 (Sheldrick, 1997)'
_computing_structure_refinement 'SHELXL-97 (Sheldrick, 1997)'
_computing_structure_solution 'SHELXS-97 (Sheldrick, 1990)'
_diffrn_ambient_temperature 223(2)
_diffrn_measured_fraction_theta_full 0.970
_diffrn_measured_fraction_theta_max 0.970
_diffrn_measurement_device_type 'Nonius KappaCCD APEXII'
_diffrn_measurement_method '\w and \f scans'
_diffrn_radiation_monochromator 'Montel mirror'
_diffrn_radiation_source 'rotating anode Nonius FR591'
_diffrn_radiation_type MoK\a
_diffrn_radiation_wavelength 0.71073
_diffrn_reflns_av_R_equivalents 0.055
_diffrn_reflns_av_sigmaI/netI 0.0442
_diffrn_reflns_limit_h_max 15
_diffrn_reflns_limit_h_min -15
_diffrn_reflns_limit_k_max 14
_diffrn_reflns_limit_k_min -15
_diffrn_reflns_limit_l_max 23
_diffrn_reflns_limit_l_min -23
_diffrn_reflns_number 21445
_diffrn_reflns_theta_full 27.85
_diffrn_reflns_theta_max 27.85
_diffrn_reflns_theta_min 4.19
_exptl_absorpt_coefficient_mu 0.567
_exptl_absorpt_correction_T_max 0.9198
_exptl_absorpt_correction_T_min 0.8807
_exptl_absorpt_correction_type multi-scan
_exptl_absorpt_process_details 'Denzo (Otwinowski, Borek, Majewski & Minor, 2003)'
_exptl_crystal_colour yellow
_exptl_crystal_density_diffrn 1.447
_exptl_crystal_density_method 'not measured'
_exptl_crystal_description block
_exptl_crystal_F_000 976
_exptl_crystal_size_max 0.23
_exptl_crystal_size_mid 0.20
_exptl_crystal_size_min 0.15
_refine_diff_density_max 0.684
_refine_diff_density_min -0.857
_refine_diff_density_rms 0.089
_refine_ls_extinction_method none
_refine_ls_goodness_of_fit_ref 1.035
_refine_ls_hydrogen_treatment constr
_refine_ls_matrix_type full
_refine_ls_number_parameters 534
_refine_ls_number_reflns 10073
_refine_ls_number_restraints 0
_refine_ls_restrained_S_all 1.035
_refine_ls_R_factor_all 0.0567
_refine_ls_R_factor_gt 0.0502
_refine_ls_shift/su_max 0.001
_refine_ls_shift/su_mean 0.000
_refine_ls_structure_factor_coef Fsqd
_refine_ls_weighting_details 'calc w=1/[\s^2^(Fo^2^)+(0.0376P)^2^+5.8355P] where P=(Fo^2^+2Fc^2^)/3'
_refine_ls_weighting_scheme calc
_refine_ls_wR_factor_gt 0.1179
_refine_ls_wR_factor_ref 0.1242
_reflns_number_gt 9059
_reflns_number_total 10073
_reflns_threshold_expression >2sigma(I)
_cod_data_source_file c1cc14844c.txt
_cod_data_source_block fro5854
_cod_original_cell_volume 2181.98(6)
_cod_original_sg_symbol_H-M P-1
_cod_database_code 7106924

loop_
_symmetry_equiv_pos_as_xyz
'x, y, z'
'-x, -y, -z'

loop_
_atom_site_label
_atom_site_type_symbol
_atom_site_fract_x
_atom_site_fract_y
_atom_site_fract_z
_atom_site_U_iso_or_equiv
_atom_site_adp_type
_atom_site_occupancy
_atom_site_symmetry_multiplicity
_atom_site_calc_flag
_atom_site_refinement_flags
Pd Pd 0.69382(2) 0.62140(2) 0.742208(14) 0.02443(8) Uani 1 1 d .
P1 P 0.63223(7) 0.79836(7) 0.78073(5) 0.02461(16) Uani 1 1 d .
P2 P 0.50997(7) 0.60745(7) 0.72692(4) 0.02204(15) Uani 1 1 d .
C1 C 0.4288(3) 0.6080(3) 0.91924(18) 0.0301(7) Uani 1 1 d .
H1A H 0.5093 0.5792 0.8875 0.036 Uiso 1 1 calc R
H1B H 0.4055 0.5392 0.9644 0.036 Uiso 1 1 calc R
C2 C 0.4378(3) 0.7113(3) 0.95332(19) 0.0299(6) Uani 1 1 d .
H2A H 0.3797 0.7088 1.0054 0.036 Uiso 1 1 calc R
H2B H 0.5208 0.6972 0.9624 0.036 Uiso 1 1 calc R
C3 C 0.4095(3) 0.8359(3) 0.89542(19) 0.0289(6) Uani 1 1 d .
C4 C 0.4729(3) 0.8693(3) 0.81426(19) 0.0253(6) Uani 1 1 d .
C5 C 0.4084(3) 0.9526(3) 0.7572(2) 0.0297(6) Uani 1 1 d .
H5 H 0.4490 0.9720 0.7025 0.036 Uiso 1 1 calc R
C6 C 0.2858(3) 1.0076(3) 0.7789(2) 0.0368(8) Uani 1 1 d .
C7 C 0.2375(3) 0.9977(3) 0.8609(2) 0.0399(8) Uani 1 1 d .
H7 H 0.1635 1.0492 0.8775 0.048 Uiso 1 1 calc R
C8 C 0.2980(3) 0.9126(3) 0.9179(2) 0.0346(7) Uani 1 1 d .
H8 H 0.2636 0.9059 0.9731 0.042 Uiso 1 1 calc R
C9 C 0.2035(4) 1.0522(4) 0.7189(3) 0.0484(10) Uani 1 1 d .
H9A H 0.2542 1.0644 0.6639 0.058 Uiso 1 1 calc R
H9B H 0.1514 1.1308 0.7242 0.058 Uiso 1 1 calc R
C10 C 0.1194(4) 0.9598(4) 0.7320(3) 0.0456(9) Uani 1 1 d .
H10A H 0.0382 0.9855 0.7644 0.055 Uiso 1 1 calc R
H10B H 0.1084 0.9604 0.6795 0.055 Uiso 1 1 calc R
C11 C 0.1756(3) 0.8322(3) 0.7746(2) 0.0352(7) Uani 1 1 d .
C12 C 0.2843(3) 0.7693(3) 0.7366(2) 0.0305(7) Uani 1 1 d .
H12 H 0.3039 0.7870 0.6798 0.037 Uiso 1 1 calc R
C13 C 0.3654(3) 0.6803(3) 0.78078(18) 0.0240(6) Uani 1 1 d .
C14 C 0.3346(3) 0.6535(3) 0.86630(19) 0.0277(6) Uani 1 1 d .
C15 C 0.2134(3) 0.6956(3) 0.9019(2) 0.0352(7) Uani 1 1 d .
H15 H 0.1839 0.6631 0.9575 0.042 Uiso 1 1 calc R
C16 C 0.1359(3) 0.7843(3) 0.8570(2) 0.0385(8) Uani 1 1 d .
H16 H 0.0551 0.8127 0.8826 0.046 Uiso 1 1 calc R
C21 C 0.7080(3) 0.7821(3) 0.8617(2) 0.0323(7) Uani 1 1 d .
C22 C 0.7279(4) 0.8851(4) 0.8737(3) 0.0451(9) Uani 1 1 d .
H22 H 0.7012 0.9627 0.8409 0.054 Uiso 1 1 calc R
C23 C 0.7879(4) 0.8730(5) 0.9347(3) 0.0590(13) Uani 1 1 d .
H23 H 0.8018 0.9425 0.9425 0.071 Uiso 1 1 calc R
C24 C 0.8264(4) 0.7599(6) 0.9832(3) 0.0603(13) Uani 1 1 d .
H24 H 0.8665 0.7522 1.0240 0.072 Uiso 1 1 calc R
C25 C 0.8061(4) 0.6584(5) 0.9719(3) 0.0555(11) Uani 1 1 d .
H25 H 0.8325 0.5813 1.0053 0.067 Uiso 1 1 calc R
C26 C 0.7472(3) 0.6679(4) 0.9119(2) 0.0408(8) Uani 1 1 d .
H26 H 0.7335 0.5976 0.9050 0.049 Uiso 1 1 calc R
C31 C 0.6977(3) 0.9121(3) 0.6942(2) 0.0318(7) Uani 1 1 d .
C32 C 0.7905(4) 0.8749(4) 0.6333(2) 0.0422(9) Uani 1 1 d .
H32 H 0.8170 0.7916 0.6359 0.051 Uiso 1 1 calc R
C33 C 0.8445(4) 0.9602(4) 0.5684(3) 0.0565(12) Uani 1 1 d .
H33 H 0.9068 0.9345 0.5271 0.068 Uiso 1 1 calc R
C34 C 0.8071(5) 1.0818(4) 0.5647(3) 0.0615(13) Uani 1 1 d .
H34 H 0.8439 1.1391 0.5207 0.074 Uiso 1 1 calc R
C35 C 0.7162(4) 1.1206(4) 0.6248(3) 0.0536(11) Uani 1 1 d .
H35 H 0.6912 1.2040 0.6219 0.064 Uiso 1 1 calc R
C36 C 0.6610(4) 1.0364(3) 0.6898(2) 0.0406(8) Uani 1 1 d .
H36 H 0.5991 1.0630 0.7310 0.049 Uiso 1 1 calc R
C41 C 0.5082(3) 0.4438(3) 0.75567(18) 0.0253(6) Uani 1 1 d .
H41 H 0.5717 0.4102 0.7139 0.030 Uiso 1 1 calc R
C42 C 0.5431(3) 0.3701(3) 0.8366(2) 0.0324(7) Uani 1 1 d .
H42A H 0.6214 0.3853 0.8382 0.039 Uiso 1 1 calc R
H42B H 0.4800 0.3956 0.8809 0.039 Uiso 1 1 calc R
C43 C 0.5548(4) 0.2350(3) 0.8470(2) 0.0382(8) Uani 1 1 d .
H43A H 0.6229 0.2085 0.8053 0.046 Uiso 1 1 calc R
H43B H 0.5737 0.1889 0.8999 0.046 Uiso 1 1 calc R
C44 C 0.4373(4) 0.2079(3) 0.8409(2) 0.0420(9) Uani 1 1 d .
H44A H 0.4507 0.1218 0.8430 0.050 Uiso 1 1 calc R
H44B H 0.3720 0.2232 0.8873 0.050 Uiso 1 1 calc R
C45 C 0.3964(4) 0.2853(3) 0.7633(2) 0.0389(8) Uani 1 1 d .
H45A H 0.3162 0.2713 0.7645 0.047 Uiso 1 1 calc R
H45B H 0.4552 0.2603 0.7172 0.047 Uiso 1 1 calc R
C46 C 0.3869(3) 0.4206(3) 0.7515(2) 0.0328(7) Uani 1 1 d .
H46A H 0.3207 0.4485 0.7937 0.039 Uiso 1 1 calc R
H46B H 0.3669 0.4666 0.6989 0.039 Uiso 1 1 calc R
C51 C 0.5052(3) 0.6646(3) 0.61807(18) 0.0275(6) Uani 1 1 d .
H51 H 0.4187 0.6786 0.6140 0.033 Uiso 1 1 calc R
C52 C 0.5463(4) 0.7883(3) 0.5820(2) 0.0363(8) Uani 1 1 d .
H52A H 0.4950 0.8452 0.6135 0.044 Uiso 1 1 calc R
H52B H 0.6317 0.7775 0.5858 0.044 Uiso 1 1 calc R
C53 C 0.5358(5) 0.8419(4) 0.4932(2) 0.0495(10) Uani 1 1 d .
H53A H 0.4491 0.8623 0.4900 0.059 Uiso 1 1 calc R
H53B H 0.5683 0.9169 0.4706 0.059 Uiso 1 1 calc R
C54 C 0.6066(5) 0.7519(4) 0.4436(2) 0.0479(10) Uani 1 1 d .
H54A H 0.5934 0.7855 0.3882 0.057 Uiso 1 1 calc R
H54B H 0.6947 0.7392 0.4412 0.057 Uiso 1 1 calc R
C55 C 0.5655(4) 0.6314(3) 0.4803(2) 0.0412(9) Uani 1 1 d .
H55A H 0.6136 0.5746 0.4480 0.049 Uiso 1 1 calc R
H55B H 0.4788 0.6432 0.4790 0.049 Uiso 1 1 calc R
C56 C 0.5817(4) 0.5767(3) 0.5678(2) 0.0371(8) Uani 1 1 d .
H56A H 0.5549 0.4986 0.5902 0.045 Uiso 1 1 calc R
H56B H 0.6686 0.5624 0.5693 0.045 Uiso 1 1 calc R
N61 N 0.7803(3) 0.4733(3) 0.69415(19) 0.0345(6) Uani 1 1 d .
C62 C 0.8553(4) 0.4036(3) 0.6695(2) 0.0399(8) Uani 1 1 d .
C63 C 0.9523(5) 0.3129(5) 0.6376(3) 0.0688(15) Uani 1 1 d .
H63A H 1.0308 0.3194 0.6436 0.103 Uiso 1 1 calc R
H63B H 0.9544 0.3266 0.5808 0.103 Uiso 1 1 calc R
H63C H 0.9364 0.2323 0.6672 0.103 Uiso 1 1 calc R
N71 N 0.8696(3) 0.6120(3) 0.7549(2) 0.0368(6) Uani 1 1 d .
C72 C 0.9626(3) 0.5797(4) 0.7699(2) 0.0406(8) Uani 1 1 d .
C73 C 1.0815(4) 0.5377(5) 0.7917(3) 0.0615(13) Uani 1 1 d .
H73A H 1.0709 0.5267 0.8492 0.092 Uiso 1 1 calc R
H73B H 1.1326 0.5973 0.7617 0.092 Uiso 1 1 calc R
H73C H 1.1207 0.4608 0.7787 0.092 Uiso 1 1 calc R
B1 B 0.1420(7) 0.6147(6) 0.5693(4) 0.0663(15) Uani 1 1 d .
F11 F 0.0289(4) 0.6808(5) 0.5648(3) 0.1289(18) Uani 1 1 d .
F12 F 0.1942(7) 0.6655(5) 0.6063(3) 0.168(3) Uani 1 1 d .
F13 F 0.2098(3) 0.6210(3) 0.4925(2) 0.0827(10) Uani 1 1 d .
F14 F 0.1377(4) 0.4982(3) 0.6146(3) 0.1092(14) Uani 1 1 d .
B2 B -0.0849(5) 1.2561(5) 0.8753(3) 0.0496(11) Uani 1 1 d .
F21 F 0.0053(3) 1.2882(3) 0.8102(2) 0.0933(12) Uani 1 1 d .
F22 F -0.1457(5) 1.1899(5) 0.8556(4) 0.1413(19) Uani 1 1 d .
F23 F -0.1709(3) 1.3555(3) 0.8911(2) 0.0928(12) Uani 1 1 d .
F24 F -0.0403(3) 1.1852(4) 0.9411(2) 0.0963(12) Uani 1 1 d .

loop_
_atom_site_aniso_label
_atom_site_aniso_U_11
_atom_site_aniso_U_22
_atom_site_aniso_U_33
_atom_site_aniso_U_23
_atom_site_aniso_U_13
_atom_site_aniso_U_12
Pd 0.02226(12) 0.02203(12) 0.02947(13) -0.00983(9) -0.00506(9) -0.00206(8)
P1 0.0248(4) 0.0220(4) 0.0274(4) -0.0090(3) -0.0027(3) -0.0052(3)
P2 0.0252(4) 0.0207(3) 0.0209(3) -0.0072(3) -0.0053(3) -0.0032(3)
C1 0.0398(18) 0.0269(15) 0.0214(14) -0.0058(12) -0.0038(13) -0.0069(13)
C2 0.0353(17) 0.0344(17) 0.0219(14) -0.0097(12) -0.0031(12) -0.0105(13)
C3 0.0305(16) 0.0314(16) 0.0283(15) -0.0132(13) -0.0027(12) -0.0091(13)
C4 0.0262(14) 0.0201(13) 0.0304(15) -0.0093(11) -0.0035(12) -0.0052(11)
C5 0.0295(16) 0.0225(14) 0.0346(16) -0.0065(12) -0.0043(13) -0.0051(12)
C6 0.0339(18) 0.0229(15) 0.049(2) -0.0074(14) -0.0063(15) -0.0034(13)
C7 0.0315(18) 0.0302(17) 0.056(2) -0.0207(16) -0.0006(16) -0.0020(14)
C8 0.0342(17) 0.0332(17) 0.0386(18) -0.0202(14) 0.0032(14) -0.0085(14)
C9 0.042(2) 0.0316(19) 0.059(2) -0.0012(17) -0.0143(19) 0.0048(16)
C10 0.036(2) 0.042(2) 0.057(2) -0.0148(18) -0.0158(18) 0.0037(16)
C11 0.0274(16) 0.0349(18) 0.046(2) -0.0153(15) -0.0118(14) -0.0009(13)
C12 0.0322(16) 0.0317(16) 0.0302(16) -0.0104(13) -0.0096(13) -0.0049(13)
C13 0.0246(14) 0.0236(14) 0.0268(14) -0.0099(11) -0.0052(11) -0.0059(11)
C14 0.0331(16) 0.0252(15) 0.0269(15) -0.0089(12) -0.0036(12) -0.0097(12)
C15 0.0359(18) 0.0366(18) 0.0335(17) -0.0126(14) 0.0032(14) -0.0151(14)
C16 0.0241(16) 0.043(2) 0.048(2) -0.0195(16) 0.0009(14) -0.0068(14)
C21 0.0282(16) 0.0380(18) 0.0347(17) -0.0157(14) -0.0034(13) -0.0089(13)
C22 0.045(2) 0.055(2) 0.048(2) -0.0297(19) -0.0089(17) -0.0131(18)
C23 0.052(3) 0.085(4) 0.061(3) -0.045(3) -0.003(2) -0.026(2)
C24 0.043(2) 0.110(4) 0.041(2) -0.031(3) -0.0069(18) -0.027(3)
C25 0.043(2) 0.082(3) 0.039(2) -0.010(2) -0.0147(18) -0.011(2)
C26 0.0362(19) 0.049(2) 0.0387(19) -0.0101(16) -0.0092(15) -0.0109(16)
C31 0.0292(16) 0.0244(15) 0.0388(17) -0.0063(13) -0.0027(13) -0.0079(12)
C32 0.0376(19) 0.0333(18) 0.047(2) -0.0105(16) 0.0049(16) -0.0073(15)
C33 0.052(3) 0.047(2) 0.053(3) -0.010(2) 0.016(2) -0.015(2)
C34 0.057(3) 0.048(3) 0.062(3) 0.002(2) 0.009(2) -0.025(2)
C35 0.053(2) 0.0315(19) 0.065(3) -0.0052(19) 0.002(2) -0.0147(18)
C36 0.0387(19) 0.0303(18) 0.047(2) -0.0110(15) 0.0032(16) -0.0094(15)
C41 0.0268(15) 0.0220(14) 0.0280(14) -0.0074(11) -0.0074(12) -0.0039(11)
C42 0.0447(19) 0.0241(15) 0.0312(16) -0.0056(12) -0.0158(14) -0.0058(13)
C43 0.055(2) 0.0235(16) 0.0362(18) -0.0050(13) -0.0143(16) -0.0062(15)
C44 0.056(2) 0.0313(18) 0.0400(19) -0.0102(15) -0.0009(17) -0.0206(17)
C45 0.042(2) 0.0319(17) 0.050(2) -0.0147(15) -0.0103(16) -0.0130(15)
C46 0.0319(17) 0.0322(17) 0.0395(18) -0.0127(14) -0.0097(14) -0.0087(13)
C51 0.0368(17) 0.0263(15) 0.0211(14) -0.0077(11) -0.0073(12) -0.0062(13)
C52 0.055(2) 0.0284(16) 0.0256(15) -0.0085(13) -0.0065(15) -0.0098(15)
C53 0.080(3) 0.034(2) 0.0309(18) -0.0036(15) -0.0120(19) -0.013(2)
C54 0.076(3) 0.042(2) 0.0258(17) -0.0096(15) -0.0068(18) -0.016(2)
C55 0.065(3) 0.0363(19) 0.0265(16) -0.0122(14) -0.0102(16) -0.0114(17)
C56 0.052(2) 0.0305(17) 0.0280(16) -0.0108(13) -0.0071(15) -0.0054(15)
N61 0.0286(14) 0.0342(15) 0.0443(16) -0.0204(13) -0.0084(12) 0.0008(12)
C62 0.0389(19) 0.0379(19) 0.046(2) -0.0196(16) -0.0145(16) 0.0032(16)
C63 0.061(3) 0.070(3) 0.082(3) -0.054(3) -0.028(3) 0.030(3)
N71 0.0276(15) 0.0357(16) 0.0501(18) -0.0177(13) -0.0096(13) -0.0022(12)
C72 0.0340(19) 0.040(2) 0.052(2) -0.0179(17) -0.0098(16) -0.0072(15)
C73 0.039(2) 0.071(3) 0.084(3) -0.026(3) -0.028(2) -0.006(2)
B1 0.085(4) 0.050(3) 0.056(3) -0.007(3) -0.010(3) -0.016(3)
F11 0.098(3) 0.132(4) 0.093(3) -0.023(3) 0.013(2) 0.037(3)
F12 0.297(8) 0.165(5) 0.097(3) 0.010(3) -0.083(4) -0.147(5)
F13 0.086(2) 0.067(2) 0.069(2) -0.0159(16) 0.0044(17) 0.0011(17)
F14 0.133(3) 0.059(2) 0.105(3) 0.000(2) 0.009(3) -0.032(2)
B2 0.046(3) 0.055(3) 0.041(2) -0.010(2) -0.003(2) -0.008(2)
F21 0.094(3) 0.084(2) 0.074(2) -0.0209(18) 0.0305(18) -0.024(2)
F22 0.143(4) 0.138(4) 0.190(5) -0.051(4) -0.064(4) -0.064(4)
F23 0.097(3) 0.081(2) 0.0630(19) -0.0132(17) 0.0039(18) 0.0136(19)
F24 0.082(2) 0.123(3) 0.0602(19) -0.020(2) -0.0246(17) 0.022(2)

loop_
_atom_type_symbol
_atom_type_description
_atom_type_scat_dispersion_real
_atom_type_scat_dispersion_imag
_atom_type_scat_source
C C 0.0033 0.0016 'International Tables Vol C Tables 4.2.6.8 and 6.1.1.4'
H H 0.0000 0.0000 'International Tables Vol C Tables 4.2.6.8 and 6.1.1.4'
B B 0.0013 0.0007 'International Tables Vol C Tables 4.2.6.8 and 6.1.1.4'
N N 0.0061 0.0033 'International Tables Vol C Tables 4.2.6.8 and 6.1.1.4'
F F 0.0171 0.0103 'International Tables Vol C Tables 4.2.6.8 and 6.1.1.4'
P P 0.1023 0.0942 'International Tables Vol C Tables 4.2.6.8 and 6.1.1.4'
Pd Pd -0.9988 1.0072 'International Tables Vol C Tables 4.2.6.8 and 6.1.1.4'

loop_
_geom_angle_atom_site_label_1
_geom_angle_atom_site_label_2
_geom_angle_atom_site_label_3
_geom_angle
N71 Pd N61 83.25(11)
N71 Pd P2 172.84(8)
N61 Pd P2 89.94(8)
N71 Pd P1 88.41(9)
N61 Pd P1 168.92(9)
P2 Pd P1 98.62(3)
C4 P1 C31 106.03(15)
C4 P1 C21 105.00(15)
C31 P1 C21 105.68(16)
C4 P1 Pd 125.00(10)
C31 P1 Pd 105.32(11)
C21 P1 Pd 108.41(12)
C13 P2 C41 106.87(14)
C13 P2 C51 106.26(14)
C41 P2 C51 106.25(14)
C13 P2 Pd 121.34(10)
C41 P2 Pd 106.37(10)
C51 P2 Pd 108.86(11)
C14 C1 C2 111.1(3)
C14 C1 H1A 109.4
C2 C1 H1A 109.4
C14 C1 H1B 109.4
C2 C1 H1B 109.4
H1A C1 H1B 108.0
C3 C2 C1 111.4(3)
C3 C2 H2A 109.3
C1 C2 H2A 109.3
C3 C2 H2B 109.3
C1 C2 H2B 109.3
H2A C2 H2B 108.0
C8 C3 C4 116.8(3)
C8 C3 C2 117.4(3)
C4 C3 C2 124.2(3)
C5 C4 C3 118.6(3)
C5 C4 P1 119.3(2)
C3 C4 P1 121.9(2)
C6 C5 C4 122.0(3)
C6 C5 H5 119.0
C4 C5 H5 119.0
C5 C6 C7 116.8(3)
C5 C6 C9 120.7(4)
C7 C6 C9 121.2(3)
C8 C7 C6 120.2(3)
C8 C7 H7 119.9
C6 C7 H7 119.9
C7 C8 C3 121.5(3)
C7 C8 H8 119.3
C3 C8 H8 119.3
C6 C9 C10 112.0(3)
C6 C9 H9A 109.2
C10 C9 H9A 109.2
C6 C9 H9B 109.2
C10 C9 H9B 109.2
H9A C9 H9B 107.9
C11 C10 C9 111.1(3)
C11 C10 H10A 109.4
C9 C10 H10A 109.4
C11 C10 H10B 109.4
C9 C10 H10B 109.4
H10A C10 H10B 108.0
C16 C11 C12 117.0(3)
C16 C11 C10 121.0(3)
C12 C11 C10 120.7(3)
C11 C12 C13 121.7(3)
C11 C12 H12 119.2
C13 C12 H12 119.2
C12 C13 C14 118.8(3)
C12 C13 P2 119.3(2)
C14 C13 P2 121.9(2)
C15 C14 C13 117.1(3)
C15 C14 C1 117.5(3)
C13 C14 C1 123.9(3)
C16 C15 C14 121.1(3)
C16 C15 H15 119.5
C14 C15 H15 119.5
C15 C16 C11 120.9(3)
C15 C16 H16 119.5
C11 C16 H16 119.5
C22 C21 C26 119.1(3)
C22 C21 P1 119.6(3)
C26 C21 P1 121.3(3)
C21 C22 C23 119.8(4)
C21 C22 H22 120.1
C23 C22 H22 120.1
C24 C23 C22 120.4(4)
C24 C23 H23 119.8
C22 C23 H23 119.8
C25 C24 C23 119.9(4)
C25 C24 H24 120.0
C23 C24 H24 120.0
C24 C25 C26 120.8(5)
C24 C25 H25 119.6
C26 C25 H25 119.6
C25 C26 C21 120.0(4)
C25 C26 H26 120.0
C21 C26 H26 120.0
C32 C31 C36 118.9(3)
C32 C31 P1 119.6(3)
C36 C31 P1 121.4(3)
C31 C32 C33 120.3(4)
C31 C32 H32 119.8
C33 C32 H32 119.8
C34 C33 C32 120.1(4)
C34 C33 H33 119.9
C32 C33 H33 119.9
C33 C34 C35 120.5(4)
C33 C34 H34 119.8
C35 C34 H34 119.8
C34 C35 C36 120.0(4)
C34 C35 H35 120.0
C36 C35 H35 120.0
C35 C36 C31 120.1(4)
C35 C36 H36 119.9
C31 C36 H36 119.9
C46 C41 C42 110.5(3)
C46 C41 P2 112.2(2)
C42 C41 P2 115.7(2)
C46 C41 H41 105.9
C42 C41 H41 105.9
P2 C41 H41 105.9
C43 C42 C41 109.9(3)
C43 C42 H42A 109.7
C41 C42 H42A 109.7
C43 C42 H42B 109.7
C41 C42 H42B 109.7
H42A C42 H42B 108.2
C44 C43 C42 111.6(3)
C44 C43 H43A 109.3
C42 C43 H43A 109.3
C44 C43 H43B 109.3
C42 C43 H43B 109.3
H43A C43 H43B 108.0
C45 C44 C43 112.0(3)
C45 C44 H44A 109.2
C43 C44 H44A 109.2
C45 C44 H44B 109.2
C43 C44 H44B 109.2
H44A C44 H44B 107.9
C44 C45 C46 112.1(3)
C44 C45 H45A 109.2
C46 C45 H45A 109.2
C44 C45 H45B 109.2
C46 C45 H45B 109.2
H45A C45 H45B 107.9
C45 C46 C41 110.3(3)
C45 C46 H46A 109.6
C41 C46 H46A 109.6
C45 C46 H46B 109.6
C41 C46 H46B 109.6
H46A C46 H46B 108.1
C56 C51 C52 109.8(3)
C56 C51 P2 114.2(2)
C52 C51 P2 109.9(2)
C56 C51 H51 107.6
C52 C51 H51 107.6
P2 C51 H51 107.6
C53 C52 C51 111.1(3)
C53 C52 H52A 109.4
C51 C52 H52A 109.4
C53 C52 H52B 109.4
C51 C52 H52B 109.4
H52A C52 H52B 108.0
C54 C53 C52 111.0(3)
C54 C53 H53A 109.4
C52 C53 H53A 109.4
C54 C53 H53B 109.4
C52 C53 H53B 109.4
H53A C53 H53B 108.0
C55 C54 C53 111.0(3)
C55 C54 H54A 109.4
C53 C54 H54A 109.4
C55 C54 H54B 109.4
C53 C54 H54B 109.4
H54A C54 H54B 108.0
C54 C55 C56 111.3(3)
C54 C55 H55A 109.4
C56 C55 H55A 109.4
C54 C55 H55B 109.4
C56 C55 H55B 109.4
H55A C55 H55B 108.0
C51 C56 C55 109.2(3)
C51 C56 H56A 109.8
C55 C56 H56A 109.8
C51 C56 H56B 109.8
C55 C56 H56B 109.8
H56A C56 H56B 108.3
C62 N61 Pd 160.1(3)
N61 C62 C63 179.8(5)
C62 C63 H63A 109.5
C62 C63 H63B 109.5
H63A C63 H63B 109.5
C62 C63 H63C 109.5
H63A C63 H63C 109.5
H63B C63 H63C 109.5
C72 N71 Pd 164.0(3)
N71 C72 C73 178.4(5)
C72 C73 H73A 109.5
C72 C73 H73B 109.5
H73A C73 H73B 109.5
C72 C73 H73C 109.5
H73A C73 H73C 109.5
H73B C73 H73C 109.5
F11 B1 F12 108.1(6)
F11 B1 F14 111.2(6)
F12 B1 F14 107.8(5)
F11 B1 F13 108.4(5)
F12 B1 F13 108.5(6)
F14 B1 F13 112.8(5)
F24 B2 F21 112.4(4)
F24 B2 F22 107.5(5)
F21 B2 F22 107.1(5)
F24 B2 F23 112.2(4)
F21 B2 F23 111.7(4)
F22 B2 F23 105.5(5)

loop_
_geom_bond_atom_site_label_1
_geom_bond_atom_site_label_2
_geom_bond_distance
Pd N71 2.079(3)
Pd N61 2.086(3)
Pd P2 2.2757(8)
Pd P1 2.2848(8)
P1 C4 1.823(3)
P1 C31 1.826(3)
P1 C21 1.830(3)
P2 C13 1.820(3)
P2 C41 1.843(3)
P2 C51 1.854(3)
C1 C14 1.519(5)
C1 C2 1.571(4)
C1 H1A 0.9800
C1 H1B 0.9800
C2 C3 1.517(5)
C2 H2A 0.9800
C2 H2B 0.9800
C3 C8 1.399(5)
C3 C4 1.410(4)
C4 C5 1.398(4)
C5 C6 1.393(5)
C5 H5 0.9400
C6 C7 1.393(5)
C6 C9 1.508(6)
C7 C8 1.379(5)
C7 H7 0.9400
C8 H8 0.9400
C9 C10 1.576(6)
C9 H9A 0.9800
C9 H9B 0.9800
C10 C11 1.514(5)
C10 H10A 0.9800
C10 H10B 0.9800
C11 C16 1.388(5)
C11 C12 1.391(5)
C12 C13 1.400(4)
C12 H12 0.9400
C13 C14 1.417(4)
C14 C15 1.394(5)
C15 C16 1.380(5)
C15 H15 0.9400
C16 H16 0.9400
C21 C22 1.391(5)
C21 C26 1.399(5)
C22 C23 1.402(6)
C22 H22 0.9400
C23 C24 1.375(8)
C23 H23 0.9400
C24 C25 1.371(7)
C24 H24 0.9400
C25 C26 1.386(5)
C25 H25 0.9400
C26 H26 0.9400
C31 C32 1.387(5)
C31 C36 1.400(5)
C32 C33 1.392(5)
C32 H32 0.9400
C33 C34 1.372(7)
C33 H33 0.9400
C34 C35 1.374(7)
C34 H34 0.9400
C35 C36 1.391(5)
C35 H35 0.9400
C36 H36 0.9400
C41 C46 1.528(4)
C41 C42 1.530(4)
C41 H41 0.9900
C42 C43 1.523(4)
C42 H42A 0.9800
C42 H42B 0.9800
C43 C44 1.519(5)
C43 H43A 0.9800
C43 H43B 0.9800
C44 C45 1.518(5)
C44 H44A 0.9800
C44 H44B 0.9800
C45 C46 1.525(5)
C45 H45A 0.9800
C45 H45B 0.9800
C46 H46A 0.9800
C46 H46B 0.9800
C51 C56 1.527(4)
C51 C52 1.545(5)
C51 H51 0.9900
C52 C53 1.536(5)
C52 H52A 0.9800
C52 H52B 0.9800
C53 C54 1.523(6)
C53 H53A 0.9800
C53 H53B 0.9800
C54 C55 1.512(5)
C54 H54A 0.9800
C54 H54B 0.9800
C55 C56 1.533(5)
C55 H55A 0.9800
C55 H55B 0.9800
C56 H56A 0.9800
C56 H56B 0.9800
N61 C62 1.121(5)
C62 C63 1.455(5)
C63 H63A 0.9700
C63 H63B 0.9700
C63 H63C 0.9700
N71 C72 1.119(5)
C72 C73 1.449(5)
C73 H73A 0.9700
C73 H73B 0.9700
C73 H73C 0.9700
B1 F11 1.340(8)
B1 F12 1.358(8)
B1 F14 1.363(7)
B1 F13 1.365(7)
B2 F24 1.352(6)
B2 F21 1.354(6)
B2 F22 1.361(7)
B2 F23 1.369(6)

loop_
_geom_torsion_atom_site_label_1
_geom_torsion_atom_site_label_2
_geom_torsion_atom_site_label_3
_geom_torsion_atom_site_label_4
_geom_torsion
N71 Pd P1 C4 -163.88(16)
N61 Pd P1 C4 155.0(5)
P2 Pd P1 C4 14.75(13)
N71 Pd P1 C31 73.34(15)
N61 Pd P1 C31 32.2(5)
P2 Pd P1 C31 -108.02(12)
N71 Pd P1 C21 -39.40(15)
N61 Pd P1 C21 -80.5(5)
P2 Pd P1 C21 139.24(12)
N71 Pd P2 C13 144.3(7)
N61 Pd P2 C13 162.39(15)
P1 Pd P2 C13 -24.66(12)
N71 Pd P2 C41 22.1(8)
N61 Pd P2 C41 40.18(14)
P1 Pd P2 C41 -146.87(11)
N71 Pd P2 C51 -92.0(8)
N61 Pd P2 C51 -73.93(14)
P1 Pd P2 C51 99.01(11)
C14 C1 C2 C3 -30.4(4)
C1 C2 C3 C8 108.5(3)
C1 C2 C3 C4 -56.8(4)
C8 C3 C4 C5 -18.1(4)
C2 C3 C4 C5 147.4(3)
C8 C3 C4 P1 166.9(2)
C2 C3 C4 P1 -27.6(4)
C31 P1 C4 C5 33.1(3)
C21 P1 C4 C5 144.7(3)
Pd P1 C4 C5 -89.3(3)
C31 P1 C4 C3 -151.9(3)
C21 P1 C4 C3 -40.3(3)
Pd P1 C4 C3 85.7(3)
C3 C4 C5 C6 3.4(5)
P1 C4 C5 C6 178.5(3)
C4 C5 C6 C7 13.8(5)
C4 C5 C6 C9 -153.9(3)
C5 C6 C7 C8 -16.0(5)
C9 C6 C7 C8 151.6(4)
C6 C7 C8 C3 1.2(5)
C4 C3 C8 C7 16.1(5)
C2 C3 C8 C7 -150.4(3)
C5 C6 C9 C10 99.9(4)
C7 C6 C9 C10 -67.3(5)
C6 C9 C10 C11 -23.9(5)
C9 C10 C11 C16 99.7(4)
C9 C10 C11 C12 -66.7(5)
C16 C11 C12 C13 -15.0(5)
C10 C11 C12 C13 152.0(3)
C11 C12 C13 C14 0.5(5)
C11 C12 C13 P2 -176.7(3)
C41 P2 C13 C12 -118.9(3)
C51 P2 C13 C12 -5.7(3)
Pd P2 C13 C12 119.1(2)
C41 P2 C13 C14 64.0(3)
C51 P2 C13 C14 177.1(2)
Pd P2 C13 C14 -58.0(3)
C12 C13 C14 C15 15.0(4)
P2 C13 C14 C15 -167.9(2)
C12 C13 C14 C1 -150.9(3)
P2 C13 C14 C1 26.2(4)
C2 C1 C14 C15 -60.5(4)
C2 C1 C14 C13 105.3(3)
C13 C14 C15 C16 -16.2(5)
C1 C14 C15 C16 150.7(3)
C14 C15 C16 C11 1.5(5)
C12 C11 C16 C15 14.1(5)
C10 C11 C16 C15 -152.9(4)
C4 P1 C21 C22 -70.3(3)
C31 P1 C21 C22 41.5(3)
Pd P1 C21 C22 154.0(3)
C4 P1 C21 C26 110.0(3)
C31 P1 C21 C26 -138.2(3)
Pd P1 C21 C26 -25.7(3)
C26 C21 C22 C23 0.8(6)
P1 C21 C22 C23 -178.9(3)
C21 C22 C23 C24 -0.5(7)
C22 C23 C24 C25 0.0(7)
C23 C24 C25 C26 0.1(7)
C24 C25 C26 C21 0.3(6)
C22 C21 C26 C25 -0.7(6)
P1 C21 C26 C25 178.9(3)
C4 P1 C31 C32 -149.7(3)
C21 P1 C31 C32 99.2(3)
Pd P1 C31 C32 -15.5(3)
C4 P1 C31 C36 33.9(3)
C21 P1 C31 C36 -77.2(3)
Pd P1 C31 C36 168.1(3)
C36 C31 C32 C33 -1.1(6)
P1 C31 C32 C33 -177.6(4)
C31 C32 C33 C34 0.7(8)
C32 C33 C34 C35 0.0(8)
C33 C34 C35 C36 -0.2(8)
C34 C35 C36 C31 -0.2(7)
C32 C31 C36 C35 0.9(6)
P1 C31 C36 C35 177.3(3)
C13 P2 C41 C46 46.7(3)
C51 P2 C41 C46 -66.4(3)
Pd P2 C41 C46 177.7(2)
C13 P2 C41 C42 -81.3(3)
C51 P2 C41 C42 165.5(2)
Pd P2 C41 C42 49.7(3)
C46 C41 C42 C43 58.8(4)
P2 C41 C42 C43 -172.3(2)
C41 C42 C43 C44 -56.6(4)
C42 C43 C44 C45 53.8(4)
C43 C44 C45 C46 -52.8(4)
C44 C45 C46 C41 54.7(4)
C42 C41 C46 C45 -57.8(4)
P2 C41 C46 C45 171.5(2)
C13 P2 C51 C56 -152.2(2)
C41 P2 C51 C56 -38.7(3)
Pd P2 C51 C56 75.5(3)
C13 P2 C51 C52 83.9(3)
C41 P2 C51 C52 -162.6(2)
Pd P2 C51 C52 -48.4(3)
C56 C51 C52 C53 57.1(4)
P2 C51 C52 C53 -176.5(3)
C51 C52 C53 C54 -54.7(5)
C52 C53 C54 C55 54.8(5)
C53 C54 C55 C56 -57.8(5)
C52 C51 C56 C55 -58.7(4)
P2 C51 C56 C55 177.3(3)
C54 C55 C56 C51 59.8(4)
N71 Pd N61 C62 -10.1(9)
P2 Pd N61 C62 172.1(9)
P1 Pd N61 C62 31.4(13)
Pd N61 C62 C63 151(100)
N61 Pd N71 C72 -50.6(12)
P2 Pd N71 C72 -32.4(17)
P1 Pd N71 C72 136.7(12)
Pd N71 C72 C73 -72(16)
